data_2009601
loop_
_publ_author_name
'Morris, Russell E.'
'Attfield, Martin P.'
'Cheetham, Anthony K.'

_publ_section_title
;
 Synthesis and structures of two isostructural phosphites,
 Al~2~(HPO~3~)~3~ and Ga~2~(HPO~3~)~3~
;
_journal_issue 4
_journal_name_full 'Acta Crystallographica Section C'
_journal_page_first 473
_journal_page_last 476
_journal_paper_doi 10.1107/S0108270193009217
_journal_volume 50
_journal_year 1994
_chemical_formula_moiety '(Al 3+)2, (H O3 P 2-)3'
_chemical_formula_sum 'Al2 H3 O9 P3'
_chemical_formula_weight 293.3
_chemical_name_systematic ' Aluminium hydrogen phosphite'
_space_group_IT_number 176
_symmetry_cell_setting hexagonal
_symmetry_space_group_name_Hall '-P 6c'
_symmetry_space_group_name_H-M 'P 63/m'
_cell_angle_alpha 90
_cell_angle_beta 90
_cell_angle_gamma 120
_cell_formula_units_Z 2
_cell_length_a 7.8580(10)
_cell_length_b 7.8580(10)
_cell_length_c 7.0860(10)
_cell_measurement_reflns_used 25
_cell_measurement_temperature 293
_cell_measurement_theta_max 12.38
_cell_measurement_theta_min 7.79
_cell_volume 378.93(9)
_computing_data_collection 'Enraf-Nonius software'
_computing_data_reduction 'RC85 (Baird, 1987)'
_computing_structure_refinement 'CRYSTALS (Watkin, Carruthers & Betteridge, 1985)'
_computing_structure_solution 'SHELXS86 (Sheldrick, 1985)'
_diffrn_ambient_temperature 293
_diffrn_measurement_device 'Enraf-Nonius CAD-4F'
_diffrn_measurement_method \w-2\q
_diffrn_radiation_monochromator graphite
_diffrn_radiation_source Xray_tube
_diffrn_radiation_type MoK\a
_diffrn_radiation_wavelength 0.71069
_diffrn_reflns_limit_h_max 12
_diffrn_reflns_limit_h_min -12
_diffrn_reflns_limit_k_max 12
_diffrn_reflns_limit_k_min -1
_diffrn_reflns_limit_l_max 11
_diffrn_reflns_limit_l_min -11
_diffrn_reflns_number 3406
_diffrn_reflns_theta_max 35
_diffrn_reflns_theta_min 1
_diffrn_standards_decay_% 0
_diffrn_standards_interval_time 60
_diffrn_standards_number 3
_exptl_absorpt_coefficient_mu 10.249
_exptl_absorpt_correction_T_max 1.00
_exptl_absorpt_correction_T_min .94
_exptl_absorpt_correction_type psi-scan
_exptl_crystal_colour Colourless
_exptl_crystal_density_meas 2.575
_exptl_crystal_description 'Hexagonal prism'
_exptl_crystal_F_000 292
_exptl_crystal_size_max 0.2
_exptl_crystal_size_mid 0.2
_exptl_crystal_size_min 0.2
_refine_diff_density_max 0.3
_refine_diff_density_min -0.3
_refine_ls_hydrogen_treatment refall
_refine_ls_matrix_type full
_refine_ls_number_constraints 0
_refine_ls_number_parameters 29
_refine_ls_number_reflns 398
_refine_ls_number_restraints 0
_refine_ls_R_factor_all 0.0177
_refine_ls_shift/esd_max 0.01
_refine_ls_structure_factor_coef F
_refine_ls_weighting_scheme 'Tukey-Prince fitted using Chebyshev poly'
_refine_ls_wR_factor_all 0.0185
_reflns_number_observed 398
_reflns_number_total 596
_reflns_observed_criterion I>3\s(I)
_cod_data_source_file cr1025.cif
_cod_data_source_block aluminium
_cod_depositor_comments
;
 Adding the _atom_type_symbol data item to the _atom_type loop.
 The values of the _atom_type_symbol data item were inferred from
 the _atom_site_type_symbol and _atom_site_label data items.

 Antanas Vaitkus,
 2017-01-11

The following automatic conversions were performed:
'_symmetry_cell_setting' value 'Hexagonal' changed to 'hexagonal'
according to '/home/saulius/struct/CIF-dictionaries/cif_core.dic'
dictionary named 'cif_core.dic' version 2.4.1 from 2010-06-29.

Automatic conversion script
Id: cif_fix_enum 1527 2010-12-29 10:47:43Z saulius 

The following automatic conversions were performed:

'_atom_site_thermal_displace_type' tag value 'Uij' was replaced with
'Uani' value 4 times.

Automatic conversion script
Id: cif_fix_values 1646 2011-03-28 12:23:43Z adriana 

The following automatic conversions were performed:

'_symmetry_cell_setting' value 'Hexagonal' changed to 'hexagonal'
according to /home/saulius/struct/CIF-dictionaries/cif_core.dic
dictionary named 'cif_core.dic' version 2.4.1 from
2010-06-29.

'_refine_ls_matrix_type' value 'Full' changed to 'full'
according to /home/saulius/struct/CIF-dictionaries/cif_core.dic
dictionary named 'cif_core.dic' version 2.4.1 from 2010-06-29.

Automatic conversion script
Id: cif_fix_values 1715 2011-07-08 13:25:40Z adriana 

The following automatic conversions were performed:

'_exptl_absorpt_correction_type' value '\y-scan' was replaced with
the value 'psi-scan' as specified in the replacement file
'src/cod-tools/trunk/data/replacement-values/replacement_values.lst'.

Automatic conversion script
Id: cif_fix_values 5376 2017-05-30 11:51:03Z andrius 
;
_cod_original_cell_volume 378.99
_cod_database_code 2009601

loop_
_symmetry_equiv_pos_as_xyz
x,y,z
-x,-y,-z
y,y-x,-z
-y,-y+x,+z
x-y,x,-z
-x+y,-x,+z
x,y,1/2-z
-x,-y,-1/2+z
-y,x-y,1/2-z
+y,-x+y,-1/2+z
y-x,-x,1/2-z
-y+x,+x,-1/2+z

loop_
_atom_site_aniso_label
_atom_site_aniso_U_11
_atom_site_aniso_U_22
_atom_site_aniso_U_33
_atom_site_aniso_U_12
_atom_site_aniso_U_13
_atom_site_aniso_U_23
_atom_site_aniso_type_symbol
Al(1) 0.0104(2) 0.0104 0.0065(2) 0.00518 0.0000 0.0000 Al
P(1) 0.0083(2) 0.0077(2) 0.00600(10) 0.00440(10) 0.0000 0.0000 P
O(1) 0.0135(3) 0.0141(3) 0.0094(3) 0.0066(3) 0.0040(3) 0.0016(3) O
O(2) 0.0087(4) 0.0113(5) 0.0068(4) 0.0023(4) 0.0000 0.0000 O

loop_
_atom_site_label
_atom_site_fract_x
_atom_site_fract_y
_atom_site_fract_z
_atom_site_U_iso_or_equiv
_atom_site_thermal_displace_type
_atom_site_calc_flag
_atom_site_calc_attached_atom
_atom_site_refinement_flags
_atom_site_disorder_group
_atom_site_type_symbol
Al(1) 0.3333 0.6667 -0.05487(8) 0.0089 Uani ? ? ? ? Al
P(1) 0.04922(6) 0.68905(6) 0.2500 0.0071 Uani ? ? ? ? P
O(1) 0.16570(10) 0.72320(10) 0.07110(10) 0.0117 Uani ? ? ? ? O
O(2) -0.1360(2) 0.4828(2) 0.2500 0.0094 Uani ? ? ? ? O
H(1) 0.187(4) 0.178(4) 0.2500 0.018(6) Uiso ? ? ? ? H

loop_
_atom_type_symbol
_atom_type_scat_source
Al IntTabIV
H IntTabIV
O IntTabIV
P IntTabIV

loop_
_geom_angle_atom_site_label_1
_geom_angle_atom_site_label_2
_geom_angle_atom_site_label_3
_geom_angle_site_symmetry_1
_geom_angle_site_symmetry_3
_geom_angle
_geom_angle_publ_flag
O(1) Al(1) O(1) . 4_665 98.03(4) yes
O(1) Al(1) O(1) . 6_565 98.02(4) yes
O(1) Al(1) O(1) 4_665 6_565 98.03(4) yes
O(2) Al(1) O(1) 2_565 . 92.28(4) yes
O(2) Al(1) O(1) 2_565 4_665 91.65(4) yes
O(2) Al(1) O(1) 2_565 6_565 164.72(4) yes
O(2) Al(1) O(1) 12_665 . 91.65(4) yes
O(2) Al(1) O(1) 12_665 4_665 164.72(4) yes
O(2) Al(1) O(1) 12_665 6_565 92.27(4) yes
O(2) Al(1) O(1) 3 . 164.72(4) yes
O(2) Al(1) O(1) 3 4_665 92.27(4) yes
O(2) Al(1) O(1) 3 6_565 91.65(4) yes
O(2) Al(1) O(2) 2_565 12_665 76.10(4) yes
O(2) Al(1) O(2) 2_565 3 76.09(4) yes
O(2) Al(1) O(2) 12_665 3 76.10(4) yes
O(1) P(1) O(1) . 7 114.54(7) yes
O(2) P(1) O(1) . . 110.88(4) yes
O(2) P(1) O(1) . 7 110.88(4) yes
H(1) P(1) O(1) 6_565 . 106.4(6) yes
H(1) P(1) O(1) 6_565 7 106.4(6) yes
H(1) P(1) O(2) 6_565 . 107.3(12) yes

loop_
_geom_bond_atom_site_label_1
_geom_bond_atom_site_label_2
_geom_bond_site_symmetry_1
_geom_bond_site_symmetry_2
_geom_bond_distance
_geom_bond_publ_flag
Al(1) O(1) . . 1.8205(8) yes
Al(1) O(1) . 4_665 1.8206(8) yes
Al(1) O(1) . 6_565 1.8205(8) yes
Al(1) O(2) . 2_565 1.9683(9) yes
Al(1) O(2) . 12_665 1.9684(9) yes
Al(1) O(2) . 3 1.9683(9) yes
P(1) O(1) . . 1.5072(8) yes
P(1) O(1) . 7 1.5072(8) yes
P(1) O(2) . . 1.5450(10) yes
P(1) H(1) . 6_565 1.27(3) yes
